data_4125283
loop_
_publ_author_name
'Lee, Semin'
'Ch\'enard, Etienne'
'Gray, Danielle L.'
'Moore, Jeffrey S.'

_publ_section_title
;
 Synthesis of Cycloparaphenyleneacetylene via Alkyne Metathesis: C70
 Complexation and Copper-Free Triple Click Reaction.
;
_journal_issue 42
_journal_name_full 'Journal of the American Chemical Society'
_journal_page_first 13814
_journal_paper_doi 10.1021/jacs.6b08752
_journal_volume 138
_journal_year 2016
_chemical_formula_sum 'C162 H76'
_chemical_formula_weight 2022.22
_space_group_crystal_system orthorhombic
_space_group_IT_number 62
_space_group_name_Hall '-P 2ac 2n'
_space_group_name_H-M_alt 'P n m a'
_symmetry_space_group_name_Hall '-P 2ac 2n'
_symmetry_space_group_name_H-M 'P n m a'
_atom_sites_solution_hydrogens geom
_audit_creation_method SHELXL-2014/7
_cell_angle_alpha 90
_cell_angle_beta 90
_cell_angle_gamma 90
_cell_formula_units_Z 4
_cell_length_a 43.9606(10)
_cell_length_b 24.3886(7)
_cell_length_c 9.8380(2)
_cell_measurement_temperature 293(2)
_cell_volume 10547.7(4)
_computing_structure_refinement 'SHELXL-2014/7 (Sheldrick, 2014)'
_diffrn_ambient_temperature 293(2)
_diffrn_measured_fraction_theta_full 0.999
_diffrn_measured_fraction_theta_max 0.999
_diffrn_radiation_type MoK\a
_diffrn_radiation_wavelength 0.71073
_diffrn_reflns_av_R_equivalents 0.0789
_diffrn_reflns_av_unetI/netI 0.0296
_diffrn_reflns_Laue_measured_fraction_full 0.999
_diffrn_reflns_Laue_measured_fraction_max 0.999
_diffrn_reflns_limit_h_max 43
_diffrn_reflns_limit_h_min -43
_diffrn_reflns_limit_k_max 24
_diffrn_reflns_limit_k_min -24
_diffrn_reflns_limit_l_max 9
_diffrn_reflns_limit_l_min -9
_diffrn_reflns_number 72637
_diffrn_reflns_point_group_measured_fraction_full 0.999
_diffrn_reflns_point_group_measured_fraction_max 0.999
_diffrn_reflns_theta_full 20.815
_diffrn_reflns_theta_max 20.815
_diffrn_reflns_theta_min 2.032
_exptl_absorpt_coefficient_mu 0.072
_exptl_crystal_density_diffrn 1.273
_exptl_crystal_F_000 4192
_refine_diff_density_max 0.645
_refine_diff_density_min -0.595
_refine_diff_density_rms 0.065
_refine_ls_extinction_method none
_refine_ls_goodness_of_fit_ref 1.261
_refine_ls_hydrogen_treatment constr
_refine_ls_matrix_type full
_refine_ls_number_parameters 814
_refine_ls_number_reflns 5682
_refine_ls_number_restraints 632
_refine_ls_restrained_S_all 1.274
_refine_ls_R_factor_all 0.0964
_refine_ls_R_factor_gt 0.0766
_refine_ls_shift/su_max 0.000
_refine_ls_shift/su_mean 0.000
_refine_ls_structure_factor_coef Fsqd
_refine_ls_weighting_details 'w=1/[\s^2^(Fo^2^)+(0.1000P)^2^+10.0000P] where P=(Fo^2^+2Fc^2^)/3'
_refine_ls_weighting_scheme calc
_refine_ls_wR_factor_gt 0.2054
_refine_ls_wR_factor_ref 0.2170
_reflns_Friedel_coverage 0.000
_reflns_number_gt 4460
_reflns_number_total 5682
_reflns_threshold_expression 'I > 2\s(I)'
_cod_data_source_file ja6b08752_si_002.cif
_cod_data_source_block mo_dd51a1_sq
_cod_depositor_comments 'Adding full bibliography for 4125283.cif.'
_cod_database_code 4125283
_shelx_shelxl_version_number 2014/7
_shelx_space_group_comment
;
The symmetry employed for this shelxl refinement is uniquely defined
by the following loop, which should always be used as a source of
symmetry information in preference to the above space-group names.
They are only intended as comments.
;

loop_
_space_group_symop_operation_xyz
'x, y, z'
'-x+1/2, -y, z+1/2'
'-x, y+1/2, -z'
'x+1/2, -y+1/2, -z+1/2'
'-x, -y, -z'
'x-1/2, y, -z-1/2'
'x, -y-1/2, z'
'-x-1/2, y-1/2, z-1/2'

loop_
_atom_site_label
_atom_site_type_symbol
_atom_site_fract_x
_atom_site_fract_y
_atom_site_fract_z
_atom_site_U_iso_or_equiv
_atom_site_adp_type
_atom_site_occupancy
_atom_site_site_symmetry_order
_atom_site_calc_flag
_atom_site_refinement_flags_posn
_atom_site_refinement_flags_adp
_atom_site_refinement_flags_occupancy
_atom_site_disorder_assembly
_atom_site_disorder_group
C1 C 0.71942(11) 0.2982(3) 0.2867(5) 0.0572(14) Uani 1 1 d . U . . .
C2 C 0.71977(15) 0.2500 0.3717(8) 0.0587(19) Uani 1 2 d S TU P . .
C3 C 0.70316(16) 0.2500 0.4925(7) 0.0575(19) Uani 1 2 d S TU P . .
C4 C 0.68571(11) 0.2975(2) 0.5320(5) 0.0539(13) Uani 1 1 d . U . . .
C5 C 0.65773(11) 0.2794(2) 0.5937(4) 0.0529(14) Uani 1 1 d . U . . .
C6 C 0.62983(11) 0.3095(2) 0.5810(5) 0.0498(13) Uani 1 1 d . U . . .
C7 C 0.60251(11) 0.2795(2) 0.5966(4) 0.0485(13) Uani 1 1 d . U . . .
C8 C 0.57444(11) 0.2979(2) 0.5381(5) 0.0512(13) Uani 1 1 d . U . . .
C9 C 0.55632(15) 0.2500 0.5013(7) 0.0486(17) Uani 1 2 d S TU P . .
C10 C 0.53909(14) 0.2500 0.3820(7) 0.0490(18) Uani 1 2 d S TU P . .
C11 C 0.53898(11) 0.2976(2) 0.2956(5) 0.0499(13) Uani 1 1 d . U . . .
C12 C 0.53874(10) 0.2798(2) 0.1558(5) 0.0484(13) Uani 1 1 d . U . . .
C13 C 0.55542(11) 0.3083(2) 0.0583(5) 0.0502(13) Uani 1 1 d . U . . .
C14 C 0.57278(10) 0.2779(2) -0.0428(5) 0.0467(13) Uani 1 1 d . U . . .
C15 C 0.60083(11) 0.3077(2) -0.0659(5) 0.0497(13) Uani 1 1 d . U . . .
C16 C 0.62787(11) 0.2801(2) -0.0972(4) 0.0502(13) Uani 1 1 d . U . . .
C17 C 0.65549(11) 0.3081(2) -0.0685(5) 0.0531(13) Uani 1 1 d . U . . .
C18 C 0.68374(11) 0.2785(2) -0.0475(5) 0.0576(15) Uani 1 1 d . U . . .
C19 C 0.70190(11) 0.3083(3) 0.0504(5) 0.0583(14) Uani 1 1 d . U . . .
C20 C 0.71911(10) 0.2800(2) 0.1470(5) 0.0598(15) Uani 1 1 d . U . . .
C21 C 0.70279(12) 0.3446(2) 0.3236(6) 0.0594(14) Uani 1 1 d . U . . .
C22 C 0.68536(11) 0.3439(2) 0.4491(5) 0.0550(13) Uani 1 1 d . U . . .
C23 C 0.65744(12) 0.3735(2) 0.4261(6) 0.0578(14) Uani 1 1 d . U . . .
C24 C 0.62959(12) 0.3587(2) 0.4937(5) 0.0537(13) Uani 1 1 d . U . . .
C25 C 0.60204(12) 0.3735(2) 0.4291(5) 0.0526(13) Uani 1 1 d . U . . .
C26 C 0.57438(11) 0.3436(2) 0.4551(5) 0.0507(13) Uani 1 1 d . U . . .
C27 C 0.55638(11) 0.3439(2) 0.3314(5) 0.0507(13) Uani 1 1 d . U . . .
C28 C 0.57364(12) 0.3729(2) 0.2300(5) 0.0524(13) Uani 1 1 d . U . . .
C29 C 0.57312(11) 0.3553(2) 0.0963(5) 0.0496(13) Uani 1 1 d . U . . .
C30 C 0.60113(11) 0.3556(2) 0.0188(5) 0.0517(13) Uani 1 1 d . U . . .
C31 C 0.62831(11) 0.3771(2) 0.0731(5) 0.0524(13) Uani 1 1 d . U . . .
C32 C 0.65594(12) 0.3560(2) 0.0174(5) 0.0567(14) Uani 1 1 d . U . . .
C33 C 0.68437(11) 0.3559(2) 0.0913(5) 0.0589(14) Uani 1 1 d . U . . .
C34 C 0.68485(12) 0.3731(2) 0.2243(6) 0.0597(14) Uani 1 1 d . U . . .
C35 C 0.65675(13) 0.3918(2) 0.2877(6) 0.0582(14) Uani 1 1 d . U . . .
C36 C 0.62878(12) 0.3956(2) 0.2149(6) 0.0554(14) Uani 1 1 d . U . . .
C37 C 0.60158(12) 0.3912(2) 0.2907(5) 0.0526(13) Uani 1 1 d . U . . .
C38 C 0.45196(10) 0.2746(2) 0.2356(4) 0.0405(13) Uani 1 1 d . . . . .
C39 C 0.46098(10) 0.3314(2) 0.2396(5) 0.0390(12) Uani 1 1 d . . . . .
C40 C 0.47386(10) 0.35566(19) 0.1239(5) 0.0393(12) Uani 1 1 d . . . . .
H40 H 0.4711 0.3397 0.0390 0.047 Uiso 1 1 calc R U . . .
C41 C 0.49063(10) 0.40337(19) 0.1363(5) 0.0399(12) Uani 1 1 d . . . . .
H41 H 0.4992 0.4187 0.0587 0.048 Uiso 1 1 calc R U . . .
C42 C 0.49509(10) 0.42927(19) 0.2606(5) 0.0382(12) Uani 1 1 d . . . . .
C43 C 0.47929(10) 0.4079(2) 0.3732(5) 0.0421(13) Uani 1 1 d . . . . .
H43 H 0.4800 0.4264 0.4558 0.050 Uiso 1 1 calc R U . . .
C44 C 0.46268(10) 0.3594(2) 0.3624(5) 0.0408(12) Uani 1 1 d . . . . .
H44 H 0.4526 0.3456 0.4383 0.049 Uiso 1 1 calc R U . . .
C45 C 0.51941(10) 0.47125(19) 0.2766(5) 0.0410(13) Uani 1 1 d . . . . .
C46 C 0.53036(11) 0.5020(2) 0.1665(5) 0.0496(14) Uani 1 1 d . . . . .
H46 H 0.5187 0.5044 0.0878 0.060 Uiso 1 1 calc R U . . .
C47 C 0.55812(12) 0.5287(2) 0.1724(5) 0.0510(14) Uani 1 1 d . . . . .
H47 H 0.5648 0.5483 0.0971 0.061 Uiso 1 1 calc R U . . .
C48 C 0.57629(11) 0.52676(19) 0.2890(5) 0.0438(13) Uani 1 1 d . . . . .
C49 C 0.56367(11) 0.5015(2) 0.4047(5) 0.0475(14) Uani 1 1 d . . . . .
H49 H 0.5742 0.5027 0.4867 0.057 Uiso 1 1 calc R U . . .
C50 C 0.53574(11) 0.47487(19) 0.3984(5) 0.0433(13) Uani 1 1 d . . . . .
H50 H 0.5277 0.4591 0.4767 0.052 Uiso 1 1 calc R U . . .
C51 C 0.60910(11) 0.5406(2) 0.2868(5) 0.0449(13) Uani 1 1 d . . . . .
C52 C 0.62525(12) 0.5372(2) 0.1647(6) 0.0530(15) Uani 1 1 d . . . . .
H52 H 0.6146 0.5357 0.0830 0.064 Uiso 1 1 calc R U . . .
C53 C 0.65710(12) 0.5360(2) 0.1631(6) 0.0553(15) Uani 1 1 d . . . . .
H53 H 0.6674 0.5337 0.0809 0.066 Uiso 1 1 calc R U . . .
C54 C 0.67333(12) 0.5384(2) 0.2850(6) 0.0509(14) Uani 1 1 d . . . . .
C55 C 0.65740(12) 0.5475(2) 0.4056(6) 0.0543(14) Uani 1 1 d . . . . .
H55 H 0.6681 0.5527 0.4862 0.065 Uiso 1 1 calc R U . . .
C56 C 0.62556(12) 0.5489(2) 0.4068(5) 0.0528(14) Uani 1 1 d . . . . .
H56 H 0.6153 0.5553 0.4879 0.063 Uiso 1 1 calc R U . . .
C57 C 0.70479(13) 0.5227(2) 0.2866(5) 0.0544(15) Uani 1 1 d . . . . .
C58 C 0.72890(14) 0.5004(2) 0.2873(5) 0.0562(15) Uani 1 1 d . . . . .
C59 C 0.75345(12) 0.4610(2) 0.2857(6) 0.0529(14) Uani 1 1 d . . . . .
C60 C 0.76168(12) 0.4357(3) 0.1645(6) 0.0613(16) Uani 1 1 d . . . . .
H60 H 0.7554 0.4507 0.0823 0.074 Uiso 1 1 calc R U . . .
C61 C 0.77894(12) 0.3890(3) 0.1646(5) 0.0607(16) Uani 1 1 d . . . . .
H61 H 0.7837 0.3723 0.0822 0.073 Uiso 1 1 calc R U . . .
C62 C 0.78953(10) 0.3657(2) 0.2856(5) 0.0450(13) Uani 1 1 d . . . . .
C63 C 0.78409(12) 0.3948(3) 0.4053(5) 0.0582(15) Uani 1 1 d . . . . .
H63 H 0.7926 0.3825 0.4863 0.070 Uiso 1 1 calc R U . . .
C64 C 0.76641(12) 0.4411(3) 0.4057(6) 0.0609(16) Uani 1 1 d . . . . .
H64 H 0.7630 0.4596 0.4869 0.073 Uiso 1 1 calc R U . . .
C65 C 0.80010(10) 0.3083(2) 0.2889(5) 0.0472(14) Uani 1 1 d . . . . .
C66 C 0.80560(14) 0.2785(2) 0.1731(6) 0.080(2) Uani 1 1 d . . . . .
H66 H 0.8094 0.2970 0.0922 0.097 Uiso 1 1 calc R U . . .
C67 C 0.79881(15) 0.2784(2) 0.4078(6) 0.084(2) Uani 1 1 d . . . . .
H67 H 0.7979 0.2969 0.4903 0.101 Uiso 1 1 calc R U . . .
C76 C 0.50120(17) 0.7500(8) 0.2498(6) 0.076(2) Uani 0.5 1 d D U P A -1
H76 H 0.4803 0.7538 0.2406 0.091 Uiso 0.5 1 calc R U P A -1
C77 C 0.5123(3) 0.6977(7) 0.2553(14) 0.074(3) Uani 0.5 1 d D U P A -1
C78 C 0.5446(3) 0.6936(7) 0.261(2) 0.098(4) Uani 0.5 1 d D U P A -1
H78 H 0.5536 0.6591 0.2668 0.118 Uiso 0.5 1 calc R U P A -1
C79 C 0.5633(2) 0.7404(7) 0.2567(12) 0.110(4) Uani 0.5 1 d D U P A -1
H79 H 0.5843 0.7368 0.2527 0.132 Uiso 0.5 1 calc R U P A -1
C78A C 0.5499(3) 0.7925(7) 0.259(2) 0.103(4) Uani 0.5 1 d D U P A -1
H78A H 0.5619 0.8237 0.2622 0.123 Uiso 0.5 1 calc R U P A -1
C77A C 0.5178(3) 0.7972(7) 0.2564(16) 0.085(3) Uani 0.5 1 d D U P A -1
C80 C 0.4943(4) 0.6472(8) 0.257(3) 0.092(6) Uani 0.5 1 d D U P A -1
H80A H 0.5062 0.6177 0.2197 0.138 Uiso 0.5 1 calc R U P A -1
H80B H 0.4763 0.6522 0.2036 0.138 Uiso 0.5 1 calc R U P A -1
H80C H 0.4888 0.6385 0.3489 0.138 Uiso 0.5 1 calc R U P A -1
C80A C 0.5055(4) 0.8518(7) 0.2632(17) 0.064(4) Uani 0.5 1 d D U P A -1
H80D H 0.5215 0.8773 0.2824 0.096 Uiso 0.5 1 calc R U P A -1
H80E H 0.4905 0.8535 0.3339 0.096 Uiso 0.5 1 calc R U P A -1
H80F H 0.4962 0.8609 0.1777 0.096 Uiso 0.5 1 calc R U P A -1
C68 C 0.61762(10) 0.4526(2) -0.2352(4) 0.0399(12) Uani 1 1 d D . . . .
H68 H 0.6175 0.4147 -0.2447 0.048 Uiso 1 1 calc R U . . .
C69 C 0.64544(11) 0.4795(2) -0.2378(5) 0.0449(13) Uani 1 1 d D . . . .
C70 C 0.64521(12) 0.5366(2) -0.2228(5) 0.0559(15) Uani 1 1 d D . . . .
H70 H 0.6635 0.5557 -0.2232 0.067 Uiso 1 1 calc R U . . .
C71 C 0.61786(13) 0.5651(2) -0.2072(5) 0.0604(16) Uani 1 1 d D . . . .
H71 H 0.6179 0.6030 -0.1980 0.072 Uiso 1 1 calc R U . . .
C72 C 0.59049(12) 0.5361(2) -0.2057(5) 0.0504(14) Uani 1 1 d D . . . .
H72 H 0.5723 0.5550 -0.1955 0.060 Uiso 1 1 calc R U . . .
C73 C 0.59001(10) 0.4790(2) -0.2192(4) 0.0397(12) Uani 1 1 d D . . . .
C74 C 0.67516(11) 0.4497(2) -0.2558(6) 0.0661(17) Uani 1 1 d D . . . .
H74A H 0.6716 0.4108 -0.2550 0.099 Uiso 1 1 calc R U . . .
H74B H 0.6887 0.4591 -0.1829 0.099 Uiso 1 1 calc R U . . .
H74C H 0.6842 0.4600 -0.3409 0.099 Uiso 1 1 calc R U . . .
C75 C 0.56099(11) 0.4480(2) -0.2154(5) 0.0557(15) Uani 1 1 d D . . . .
H75A H 0.5628 0.4157 -0.2708 0.084 Uiso 1 1 calc R U . . .
H75B H 0.5448 0.4707 -0.2496 0.084 Uiso 1 1 calc R U . . .
H75C H 0.5566 0.4375 -0.1235 0.084 Uiso 1 1 calc R U . . .
C81 C 0.75198(16) 0.2467(8) 0.7692(6) 0.044(2) Uani 0.5 1 d D U P B -1
H81 H 0.7310 0.2503 0.7624 0.053 Uiso 0.5 1 calc R U P B -1
C82 C 0.7691(3) 0.2946(6) 0.777(2) 0.037(3) Uani 0.5 1 d D U P B -1
C83 C 0.8009(2) 0.2886(5) 0.7855(17) 0.049(4) Uani 0.5 1 d D U P B -1
H83 H 0.8133 0.3194 0.7864 0.059 Uiso 0.5 1 calc R U P B -1
C84 C 0.8136(2) 0.2364(4) 0.7924(9) 0.047(4) Uani 0.5 1 d D U P B -1
H84 H 0.8346 0.2327 0.8011 0.057 Uiso 0.5 1 calc R U P B -1
C85 C 0.7954(3) 0.1895(5) 0.7864(15) 0.051(4) Uani 0.5 1 d D U P B -1
H85 H 0.8043 0.1550 0.7929 0.061 Uiso 0.5 1 calc R U P B -1
C86 C 0.7639(3) 0.1942(7) 0.770(3) 0.049(4) Uani 0.5 1 d D U P B -1
C87 C 0.7546(4) 0.3497(8) 0.769(3) 0.056(5) Uani 0.5 1 d D U P B -1
H87A H 0.7415 0.3512 0.6912 0.084 Uiso 0.5 1 calc R U P B -1
H87B H 0.7701 0.3773 0.7611 0.084 Uiso 0.5 1 calc R U P B -1
H87C H 0.7429 0.3562 0.8499 0.084 Uiso 0.5 1 calc R U P B -1
C88 C 0.7441(4) 0.1454(8) 0.764(3) 0.050(4) Uani 0.5 1 d D U P B -1
H88A H 0.7234 0.1560 0.7811 0.075 Uiso 0.5 1 calc R U P B -1
H88B H 0.7504 0.1193 0.8313 0.075 Uiso 0.5 1 calc R U P B -1
H88C H 0.7455 0.1292 0.6754 0.075 Uiso 0.5 1 calc R U P B -1

loop_
_atom_site_aniso_label
_atom_site_aniso_U_11
_atom_site_aniso_U_22
_atom_site_aniso_U_33
_atom_site_aniso_U_23
_atom_site_aniso_U_13
_atom_site_aniso_U_12
C1 0.029(3) 0.087(4) 0.055(3) 0.001(3) -0.008(2) -0.017(3)
C2 0.027(4) 0.095(5) 0.054(4) 0.000 -0.011(3) 0.000
C3 0.040(4) 0.089(5) 0.044(4) 0.000 -0.018(3) 0.000
C4 0.042(3) 0.079(4) 0.040(3) -0.006(3) -0.012(2) -0.012(3)
C5 0.052(3) 0.083(4) 0.024(2) -0.008(2) -0.008(2) -0.005(2)
C6 0.052(3) 0.067(3) 0.030(3) -0.018(2) -0.001(2) -0.001(2)
C7 0.047(3) 0.074(3) 0.025(3) -0.010(2) 0.007(2) 0.001(2)
C8 0.041(3) 0.072(3) 0.041(3) -0.011(2) 0.011(2) 0.007(2)
C9 0.032(4) 0.073(5) 0.041(4) 0.000 0.018(3) 0.000
C10 0.025(4) 0.071(5) 0.050(4) 0.000 0.007(3) 0.000
C11 0.033(3) 0.064(3) 0.052(3) 0.000(2) 0.005(2) 0.014(2)
C12 0.028(3) 0.065(3) 0.052(3) 0.000(2) -0.004(2) 0.010(2)
C13 0.034(3) 0.070(3) 0.047(3) 0.009(2) -0.009(2) 0.011(2)
C14 0.035(3) 0.071(3) 0.034(3) 0.007(2) -0.011(2) 0.005(2)
C15 0.041(3) 0.081(4) 0.027(3) 0.016(2) -0.004(2) -0.001(2)
C16 0.043(3) 0.086(3) 0.022(2) 0.012(2) 0.000(2) -0.003(2)
C17 0.043(3) 0.088(4) 0.029(3) 0.017(2) 0.005(2) -0.007(2)
C18 0.041(3) 0.101(4) 0.030(3) 0.007(2) 0.011(2) -0.007(2)
C19 0.035(3) 0.097(4) 0.043(3) 0.009(3) 0.007(2) -0.013(3)
C20 0.025(3) 0.101(4) 0.053(3) 0.005(3) 0.004(2) -0.013(2)
C21 0.046(3) 0.076(4) 0.056(3) -0.001(3) -0.005(2) -0.024(3)
C22 0.047(3) 0.070(3) 0.047(3) -0.011(2) -0.010(2) -0.020(3)
C23 0.060(3) 0.055(3) 0.059(3) -0.015(3) -0.005(2) -0.015(3)
C24 0.061(3) 0.053(3) 0.047(3) -0.021(2) -0.002(2) -0.004(2)
C25 0.057(3) 0.046(3) 0.056(3) -0.016(2) 0.002(2) 0.010(2)
C26 0.049(3) 0.056(3) 0.046(3) -0.012(2) 0.009(2) 0.011(2)
C27 0.047(3) 0.049(3) 0.056(3) -0.007(2) 0.003(2) 0.020(2)
C28 0.050(3) 0.049(3) 0.058(3) 0.004(2) -0.002(2) 0.013(2)
C29 0.041(3) 0.056(3) 0.053(3) 0.014(2) -0.007(2) 0.011(2)
C30 0.048(3) 0.059(3) 0.048(3) 0.022(2) -0.009(2) 0.002(2)
C31 0.054(3) 0.052(3) 0.052(3) 0.017(2) 0.000(2) -0.005(2)
C32 0.048(3) 0.073(4) 0.049(3) 0.018(3) 0.003(2) -0.015(2)
C33 0.043(3) 0.079(4) 0.054(3) 0.014(3) 0.007(2) -0.022(3)
C34 0.054(3) 0.065(4) 0.059(3) 0.005(3) -0.003(2) -0.024(3)
C35 0.063(3) 0.049(3) 0.063(3) -0.002(3) -0.002(2) -0.019(3)
C36 0.064(3) 0.039(3) 0.063(3) 0.006(2) -0.002(2) -0.003(2)
C37 0.060(3) 0.034(3) 0.063(3) -0.005(2) 0.001(2) 0.008(2)
C38 0.030(3) 0.047(4) 0.044(3) -0.005(2) -0.003(2) 0.001(2)
C39 0.029(3) 0.047(4) 0.040(3) -0.003(3) -0.003(2) 0.007(2)
C40 0.035(3) 0.045(3) 0.038(3) -0.003(3) -0.003(2) 0.009(3)
C41 0.039(3) 0.040(3) 0.041(3) 0.004(3) -0.005(2) 0.007(3)
C42 0.033(3) 0.039(3) 0.042(3) -0.004(3) -0.004(2) 0.010(2)
C43 0.038(3) 0.047(3) 0.041(3) -0.010(3) -0.002(2) 0.011(3)
C44 0.034(3) 0.043(3) 0.045(3) -0.001(3) 0.004(2) 0.004(3)
C45 0.039(3) 0.040(3) 0.044(3) -0.007(3) -0.004(3) 0.014(3)
C46 0.050(4) 0.045(3) 0.054(4) 0.010(3) -0.018(3) -0.002(3)
C47 0.059(4) 0.040(3) 0.054(3) 0.012(3) -0.009(3) 0.002(3)
C48 0.049(3) 0.033(3) 0.049(3) -0.002(3) -0.006(3) 0.004(2)
C49 0.045(3) 0.057(3) 0.041(3) -0.017(3) -0.006(3) 0.007(3)
C50 0.041(3) 0.048(3) 0.040(3) -0.011(2) 0.003(3) 0.007(3)
C51 0.048(3) 0.040(3) 0.047(3) 0.003(2) -0.006(3) 0.000(3)
C52 0.060(4) 0.051(4) 0.048(4) 0.007(3) -0.010(3) -0.008(3)
C53 0.059(4) 0.052(4) 0.055(4) 0.006(3) 0.003(3) -0.016(3)
C54 0.048(4) 0.047(3) 0.058(4) 0.009(3) -0.004(3) -0.015(3)
C55 0.052(4) 0.053(4) 0.058(4) -0.003(3) -0.011(3) -0.013(3)
C56 0.056(4) 0.049(3) 0.053(4) -0.007(3) -0.004(3) -0.005(3)
C57 0.046(4) 0.055(4) 0.062(4) 0.004(3) -0.005(3) -0.017(3)
C58 0.054(4) 0.058(4) 0.056(4) 0.002(3) 0.000(3) -0.020(4)
C59 0.045(3) 0.057(4) 0.057(4) -0.003(3) 0.006(3) -0.017(3)
C60 0.058(4) 0.077(4) 0.049(4) 0.015(3) 0.008(3) 0.002(3)
C61 0.056(4) 0.089(5) 0.037(3) 0.001(3) 0.007(3) -0.010(4)
C62 0.031(3) 0.068(4) 0.037(3) -0.005(3) 0.001(2) -0.014(3)
C63 0.048(3) 0.084(5) 0.043(4) -0.004(3) -0.004(3) -0.003(3)
C64 0.053(4) 0.082(5) 0.048(4) -0.014(3) -0.004(3) -0.005(3)
C65 0.023(3) 0.079(4) 0.040(3) -0.001(3) -0.003(2) -0.008(3)
C66 0.121(5) 0.083(4) 0.037(3) 0.003(3) 0.033(3) -0.003(4)
C67 0.131(6) 0.078(4) 0.042(4) -0.008(3) -0.035(4) 0.002(4)
C76 0.037(4) 0.111(5) 0.080(5) -0.028(7) 0.016(4) 0.008(6)
C77 0.064(6) 0.106(6) 0.053(6) -0.036(7) 0.022(5) 0.007(6)
C78 0.075(6) 0.110(8) 0.110(7) -0.023(7) 0.011(6) 0.011(6)
C79 0.077(6) 0.107(9) 0.146(7) -0.018(8) 0.003(5) 0.013(6)
C78A 0.065(6) 0.110(8) 0.133(8) -0.022(7) -0.002(6) 0.018(6)
C77A 0.059(6) 0.110(6) 0.086(7) -0.025(7) 0.004(5) 0.007(5)
C80 0.075(10) 0.107(8) 0.093(13) -0.023(8) 0.026(9) 0.014(7)
C80A 0.069(10) 0.107(7) 0.015(7) -0.024(6) 0.008(7) 0.015(7)
C68 0.041(3) 0.045(3) 0.033(3) 0.001(2) -0.001(2) 0.000(3)
C69 0.042(3) 0.060(4) 0.033(3) 0.002(3) -0.001(2) -0.001(3)
C70 0.045(4) 0.069(5) 0.053(3) -0.003(3) -0.004(3) -0.017(3)
C71 0.070(4) 0.057(4) 0.054(4) -0.001(3) 0.001(3) -0.009(4)
C72 0.049(4) 0.056(4) 0.046(3) 0.002(3) -0.003(3) 0.010(3)
C73 0.041(3) 0.045(4) 0.034(3) 0.002(2) -0.001(2) 0.001(3)
C74 0.046(3) 0.084(4) 0.069(4) 0.003(3) 0.002(3) -0.008(3)
C75 0.049(3) 0.062(4) 0.056(3) 0.001(3) -0.003(3) 0.006(3)
C81 0.040(4) 0.058(5) 0.034(4) -0.006(6) 0.000(3) -0.011(6)
C82 0.036(6) 0.057(7) 0.017(8) -0.002(6) -0.002(5) -0.012(5)
C83 0.037(6) 0.066(10) 0.045(9) -0.003(6) -0.006(5) -0.010(5)
C84 0.039(5) 0.069(11) 0.034(5) -0.001(5) -0.006(4) -0.004(4)
C85 0.051(6) 0.071(10) 0.029(7) -0.001(5) -0.002(5) -0.003(5)
C86 0.053(6) 0.058(7) 0.036(10) -0.009(6) 0.001(6) -0.005(5)
C87 0.051(10) 0.058(7) 0.059(11) 0.000(6) 0.000(9) -0.018(6)
C88 0.051(9) 0.054(6) 0.044(9) -0.004(6) -0.006(9) 0.003(6)

loop_
_atom_type_symbol
_atom_type_description
_atom_type_scat_dispersion_real
_atom_type_scat_dispersion_imag
_atom_type_scat_source
C C 0.0033 0.0016 'International Tables Vol C Tables 4.2.6.8 and 6.1.1.4'
H H 0.0000 0.0000 'International Tables Vol C Tables 4.2.6.8 and 6.1.1.4'

loop_
_geom_angle_atom_site_label_1
_geom_angle_atom_site_label_2
_geom_angle_atom_site_label_3
_geom_angle
_geom_angle_site_symmetry_1
_geom_angle_site_symmetry_3
C21 C1 C2 121.0(5) . .
C21 C1 C20 119.4(5) . .
C2 C1 C20 107.6(5) . .
C3 C2 C1 119.3(4) . .
C3 C2 C1 119.3(4) . 7_565
C1 C2 C1 109.1(7) . 7_565
C2 C3 C4 120.5(4) . .
C2 C3 C4 120.5(4) . 7_565
C4 C3 C4 106.8(6) . 7_565
C22 C4 C5 119.0(5) . .
C22 C4 C3 120.0(5) . .
C5 C4 C3 108.7(5) . .
C6 C5 C5 120.8(3) . 7_565
C6 C5 C4 122.4(5) . .
C5 C5 C4 107.8(3) 7_565 .
C7 C6 C5 116.8(5) . .
C7 C6 C24 118.6(5) . .
C5 C6 C24 118.2(4) . .
C6 C7 C8 121.6(5) . .
C6 C7 C7 121.2(3) . 7_565
C8 C7 C7 108.3(3) . 7_565
C26 C8 C7 119.5(5) . .
C26 C8 C9 119.9(5) . .
C7 C8 C9 108.6(5) . .
C10 C9 C8 120.3(4) . 7_565
C10 C9 C8 120.3(4) . .
C8 C9 C8 106.3(6) 7_565 .
C9 C10 C11 119.9(4) . .
C9 C10 C11 119.9(4) . 7_565
C11 C10 C11 107.6(6) . 7_565
C27 C11 C10 119.8(5) . .
C27 C11 C12 119.0(5) . .
C10 C11 C12 108.6(5) . .
C13 C12 C11 120.1(5) . .
C13 C12 C12 120.0(3) . 7_565
C11 C12 C12 107.6(3) . 7_565
C12 C13 C29 120.4(5) . .
C12 C13 C14 119.3(5) . .
C29 C13 C14 107.5(4) . .
C14 C14 C15 120.1(3) 7_565 .
C14 C14 C13 120.7(3) 7_565 .
C15 C14 C13 107.2(4) . .
C16 C15 C30 120.7(5) . .
C16 C15 C14 121.1(5) . .
C30 C15 C14 109.0(4) . .
C15 C16 C17 116.8(5) . .
C15 C16 C16 118.7(3) . 7_565
C17 C16 C16 118.7(3) . 7_565
C16 C17 C32 121.1(5) . .
C16 C17 C18 121.3(5) . .
C32 C17 C18 108.0(4) . .
C18 C18 C19 120.2(3) 7_565 .
C18 C18 C17 119.9(3) 7_565 .
C19 C18 C17 108.4(5) . .
C20 C19 C18 120.3(6) . .
C20 C19 C33 119.6(5) . .
C18 C19 C33 107.1(4) . .
C19 C20 C1 120.1(5) . .
C19 C20 C20 119.6(3) . 7_565
C1 C20 C20 107.8(3) . 7_565
C1 C21 C34 120.3(5) . .
C1 C21 C22 119.2(5) . .
C34 C21 C22 107.1(5) . .
C4 C22 C23 120.5(5) . .
C4 C22 C21 120.0(5) . .
C23 C22 C21 108.0(5) . .
C35 C23 C24 119.9(5) . .
C35 C23 C22 108.9(5) . .
C24 C23 C22 121.7(5) . .
C25 C24 C23 117.2(5) . .
C25 C24 C6 118.3(5) . .
C23 C24 C6 117.8(5) . .
C24 C25 C37 121.2(5) . .
C24 C25 C26 121.0(5) . .
C37 C25 C26 108.1(5) . .
C8 C26 C25 120.8(5) . .
C8 C26 C27 120.1(5) . .
C25 C26 C27 108.0(5) . .
C11 C27 C28 120.5(5) . .
C11 C27 C26 120.1(5) . .
C28 C27 C26 107.2(5) . .
C29 C28 C37 120.4(5) . .
C29 C28 C27 119.8(5) . .
C37 C28 C27 108.3(5) . .
C28 C29 C13 120.3(5) . .
C28 C29 C30 119.0(5) . .
C13 C29 C30 109.2(5) . .
C31 C30 C15 122.1(5) . .
C31 C30 C29 121.5(5) . .
C15 C30 C29 107.1(5) . .
C30 C31 C32 116.1(5) . .
C30 C31 C36 119.1(5) . .
C32 C31 C36 117.6(5) . .
C31 C32 C17 120.4(5) . .
C31 C32 C33 122.9(5) . .
C17 C32 C33 107.7(5) . .
C34 C33 C32 119.4(5) . .
C34 C33 C19 120.1(5) . .
C32 C33 C19 108.8(5) . .
C33 C34 C21 120.5(6) . .
C33 C34 C35 119.4(5) . .
C21 C34 C35 109.0(5) . .
C36 C35 C23 121.0(5) . .
C36 C35 C34 122.4(5) . .
C23 C35 C34 106.9(5) . .
C37 C36 C35 117.4(5) . .
C37 C36 C31 117.8(5) . .
C35 C36 C31 118.0(5) . .
C36 C37 C25 120.9(5) . .
C36 C37 C28 121.9(5) . .
C25 C37 C28 108.3(5) . .
C38 C38 C39 163.9(2) 7_565 .
C44 C39 C40 118.5(5) . .
C44 C39 C38 120.7(4) . .
C40 C39 C38 119.6(4) . .
C41 C40 C39 119.9(4) . .
C41 C40 H40 120.0 . .
C39 C40 H40 120.0 . .
C40 C41 C42 122.3(4) . .
C40 C41 H41 118.8 . .
C42 C41 H41 118.8 . .
C41 C42 C43 117.0(4) . .
C41 C42 C45 120.5(4) . .
C43 C42 C45 121.7(4) . .
C44 C43 C42 120.9(4) . .
C44 C43 H43 119.6 . .
C42 C43 H43 119.6 . .
C39 C44 C43 120.7(4) . .
C39 C44 H44 119.7 . .
C43 C44 H44 119.7 . .
C50 C45 C46 116.9(5) . .
C50 C45 C42 120.2(4) . .
C46 C45 C42 122.1(4) . .
C47 C46 C45 121.4(5) . .
C47 C46 H46 119.3 . .
C45 C46 H46 119.3 . .
C46 C47 C48 121.5(5) . .
C46 C47 H47 119.3 . .
C48 C47 H47 119.3 . .
C47 C48 C49 116.9(5) . .
C47 C48 C51 122.4(5) . .
C49 C48 C51 119.7(4) . .
C50 C49 C48 121.1(4) . .
C50 C49 H49 119.5 . .
C48 C49 H49 119.5 . .
C49 C50 C45 121.4(5) . .
C49 C50 H50 119.3 . .
C45 C50 H50 119.3 . .
C52 C51 C56 118.1(5) . .
C52 C51 C48 119.6(5) . .
C56 C51 C48 121.6(5) . .
C51 C52 C53 121.2(5) . .
C51 C52 H52 119.4 . .
C53 C52 H52 119.4 . .
C54 C53 C52 120.0(5) . .
C54 C53 H53 120.0 . .
C52 C53 H53 120.0 . .
C55 C54 C53 118.7(5) . .
C55 C54 C57 121.1(5) . .
C53 C54 C57 119.4(5) . .
C54 C55 C56 120.8(5) . .
C54 C55 H55 119.6 . .
C56 C55 H55 119.6 . .
C51 C56 C55 120.4(5) . .
C51 C56 H56 119.8 . .
C55 C56 H56 119.8 . .
C58 C57 C54 168.3(6) . .
C57 C58 C59 165.4(6) . .
C60 C59 C64 117.7(5) . .
C60 C59 C58 119.9(5) . .
C64 C59 C58 121.7(5) . .
C61 C60 C59 120.9(5) . .
C61 C60 H60 119.6 . .
C59 C60 H60 119.6 . .
C60 C61 C62 121.5(5) . .
C60 C61 H61 119.2 . .
C62 C61 H61 119.2 . .
C63 C62 C61 117.0(5) . .
C63 C62 C65 121.2(5) . .
C61 C62 C65 120.6(5) . .
C64 C63 C62 121.2(5) . .
C64 C63 H63 119.4 . .
C62 C63 H63 119.4 . .
C63 C64 C59 121.0(5) . .
C63 C64 H64 119.5 . .
C59 C64 H64 119.5 . .
C66 C65 C67 115.6(5) . .
C66 C65 C62 122.6(5) . .
C67 C65 C62 120.5(5) . .
C65 C66 C66 122.0(3) . 7_565
C65 C66 H66 119.0 . .
C66 C66 H66 119.0 7_565 .
C65 C67 C67 121.9(3) . 7_565
C65 C67 H67 119.1 . .
C67 C67 H67 119.1 7_565 .
C77A C76 C77 126.5(7) . .
C77A C76 H76 116.8 . .
C77 C76 H76 116.8 . .
C76 C77 C78 115.1(9) . .
C76 C77 C80 126.3(10) . .
C78 C77 C80 118.5(10) . .
C79 C78 C77 121.5(10) . .
C79 C78 H78 119.2 . .
C77 C78 H78 119.2 . .
C78A C79 C78 119.3(9) . .
C78A C79 H79 120.4 . .
C78 C79 H79 120.4 . .
C79 C78A C77A 119.6(10) . .
C79 C78A H78A 120.2 . .
C77A C78A H78A 120.2 . .
C76 C77A C78A 117.7(9) . .
C76 C77A C80A 125.6(11) . .
C78A C77A C80A 116.7(10) . .
C77 C80 H80A 109.5 . .
C77 C80 H80B 109.5 . .
H80A C80 H80B 109.5 . .
C77 C80 H80C 109.5 . .
H80A C80 H80C 109.5 . .
H80B C80 H80C 109.5 . .
C77A C80A H80D 109.5 . .
C77A C80A H80E 109.5 . .
H80D C80A H80E 109.5 . .
C77A C80A H80F 109.5 . .
H80D C80A H80F 109.5 . .
H80E C80A H80F 109.5 . .
C73 C68 C69 123.7(4) . .
C73 C68 H68 118.1 . .
C69 C68 H68 118.1 . .
C68 C69 C70 117.5(5) . .
C68 C69 C74 122.5(5) . .
C70 C69 C74 120.0(5) . .
C71 C70 C69 120.8(5) . .
C71 C70 H70 119.6 . .
C69 C70 H70 119.6 . .
C72 C71 C70 119.4(5) . .
C72 C71 H71 120.3 . .
C70 C71 H71 120.3 . .
C71 C72 C73 121.1(5) . .
C71 C72 H72 119.5 . .
C73 C72 H72 119.5 . .
C68 C73 C72 117.4(4) . .
C68 C73 C75 121.4(4) . .
C72 C73 C75 121.2(4) . .
C69 C74 H74A 109.5 . .
C69 C74 H74B 109.5 . .
H74A C74 H74B 109.5 . .
C69 C74 H74C 109.5 . .
H74A C74 H74C 109.5 . .
H74B C74 H74C 109.5 . .
C73 C75 H75A 109.5 . .
C73 C75 H75B 109.5 . .
H75A C75 H75B 109.5 . .
C73 C75 H75C 109.5 . .
H75A C75 H75C 109.5 . .
H75B C75 H75C 109.5 . .
C86 C81 C82 124.9(7) . .
C86 C81 H81 117.5 . .
C82 C81 H81 117.5 . .
C81 C82 C83 116.9(8) . .
C81 C82 C87 121.5(9) . .
C83 C82 C87 121.4(9) . .
C84 C83 C82 119.8(9) . .
C84 C83 H83 120.1 . .
C82 C83 H83 120.1 . .
C83 C84 C85 121.1(8) . .
C83 C84 H84 119.4 . .
C85 C84 H84 119.4 . .
C84 C85 C86 120.3(10) . .
C84 C85 H85 119.9 . .
C86 C85 H85 119.9 . .
C81 C86 C85 116.8(9) . .
C81 C86 C88 121.6(10) . .
C85 C86 C88 121.5(10) . .
C82 C87 H87A 109.5 . .
C82 C87 H87B 109.5 . .
H87A C87 H87B 109.5 . .
C82 C87 H87C 109.5 . .
H87A C87 H87C 109.5 . .
H87B C87 H87C 109.5 . .
C86 C88 H88A 109.5 . .
C86 C88 H88B 109.5 . .
H88A C88 H88B 109.5 . .
C86 C88 H88C 109.5 . .
H88A C88 H88C 109.5 . .
H88B C88 H88C 109.5 . .

loop_
_geom_bond_atom_site_label_1
_geom_bond_atom_site_label_2
_geom_bond_distance
_geom_bond_site_symmetry_2
C1 C21 1.395(8) .
C1 C2 1.442(7) .
C1 C20 1.444(7) .
C2 C3 1.395(10) .
C2 C1 1.442(7) 7_565
C3 C4 1.443(7) .
C3 C4 1.443(7) 7_565
C4 C22 1.394(7) .
C4 C5 1.441(7) .
C5 C6 1.435(7) .
C5 C5 1.435(11) 7_565
C6 C7 1.415(7) .
C6 C24 1.476(8) .
C7 C8 1.434(7) .
C7 C7 1.438(10) 7_565
C8 C26 1.381(7) .
C8 C9 1.460(6) .
C9 C10 1.397(10) .
C9 C8 1.460(6) 7_565
C10 C11 1.439(6) .
C10 C11 1.439(6) 7_565
C11 C27 1.409(7) .
C11 C12 1.443(7) .
C12 C13 1.394(7) .
C12 C12 1.452(10) 7_565
C13 C29 1.434(7) .
C13 C14 1.458(7) .
C14 C14 1.358(10) 7_565
C14 C15 1.450(7) .
C15 C16 1.400(7) .
C15 C30 1.436(7) .
C16 C17 1.421(7) .
C16 C16 1.470(11) 7_565
C17 C32 1.442(8) .
C17 C18 1.452(7) .
C18 C18 1.389(11) 7_565
C18 C19 1.446(7) .
C19 C20 1.397(7) .
C19 C33 1.451(8) .
C20 C20 1.464(11) 7_565
C21 C34 1.436(8) .
C21 C22 1.454(7) .
C22 C23 1.442(7) .
C23 C35 1.434(7) .
C23 C24 1.439(7) .
C24 C25 1.414(7) .
C25 C37 1.429(7) .
C25 C26 1.441(7) .
C26 C27 1.451(7) .
C27 C28 1.440(7) .
C28 C29 1.384(7) .
C28 C37 1.436(7) .
C29 C30 1.448(7) .
C30 C31 1.410(7) .
C31 C32 1.429(7) .
C31 C36 1.466(7) .
C32 C33 1.446(7) .
C33 C34 1.375(7) .
C34 C35 1.457(8) .
C35 C36 1.426(7) .
C36 C37 1.413(7) .
C38 C38 1.200(10) 7_565
C38 C39 1.442(6) .
C39 C44 1.390(6) .
C39 C40 1.401(6) .
C40 C41 1.383(6) .
C40 H40 0.9300 .
C41 C42 1.390(6) .
C41 H41 0.9300 .
C42 C43 1.407(6) .
C42 C45 1.489(7) .
C43 C44 1.394(6) .
C43 H43 0.9300 .
C44 H44 0.9300 .
C45 C50 1.399(6) .
C45 C46 1.402(7) .
C46 C47 1.385(7) .
C46 H46 0.9300 .
C47 C48 1.399(7) .
C47 H47 0.9300 .
C48 C49 1.408(7) .
C48 C51 1.482(7) .
C49 C50 1.390(6) .
C49 H49 0.9300 .
C50 H50 0.9300 .
C51 C52 1.398(7) .
C51 C56 1.399(7) .
C52 C53 1.401(7) .
C52 H52 0.9300 .
C53 C54 1.396(7) .
C53 H53 0.9300 .
C54 C55 1.395(7) .
C54 C57 1.435(8) .
C55 C56 1.400(7) .
C55 H55 0.9300 .
C56 H56 0.9300 .
C57 C58 1.191(8) .
C58 C59 1.446(8) .
C59 C60 1.391(7) .
C59 C64 1.397(7) .
C60 C61 1.369(7) .
C60 H60 0.9300 .
C61 C62 1.399(7) .
C61 H61 0.9300 .
C62 C63 1.396(7) .
C62 C65 1.475(7) .
C63 C64 1.372(7) .
C63 H63 0.9300 .
C64 H64 0.9300 .
C65 C66 1.373(7) .
C65 C67 1.379(7) .
C66 C66 1.389(12) 7_565
C66 H66 0.9300 .
C67 C67 1.385(12) 7_565
C67 H67 0.9300 .
C76 C77A 1.364(10) .
C76 C77 1.367(10) .
C76 H76 0.9300 .
C77 C78 1.424(10) .
C77 C80 1.465(10) .
C78 C79 1.406(10) .
C78 H78 0.9300 .
C79 C78A 1.401(10) .
C79 H79 0.9300 .
C78A C77A 1.415(10) .
C78A H78A 0.9300 .
C77A C80A 1.438(10) .
C80 H80A 0.9600 .
C80 H80B 0.9600 .
C80 H80C 0.9600 .
C80A H80D 0.9600 .
C80A H80E 0.9600 .
C80A H80F 0.9600 .
C68 C73 1.383(6) .
C68 C69 1.388(6) .
C68 H68 0.9300 .
C69 C70 1.399(7) .
C69 C74 1.506(7) .
C70 C71 1.397(7) .
C70 H70 0.9300 .
C71 C72 1.396(7) .
C71 H71 0.9300 .
C72 C73 1.398(6) .
C72 H72 0.9300 .
C73 C75 1.484(6) .
C74 H74A 0.9600 .
C74 H74B 0.9600 .
C74 H74C 0.9600 .
C75 H75A 0.9600 .
C75 H75B 0.9600 .
C75 H75C 0.9600 .
C81 C86 1.383(10) .
C81 C82 1.392(9) .
C81 H81 0.9300 .
C82 C83 1.407(10) .
C82 C87 1.490(10) .
C83 C84 1.392(10) .
C83 H83 0.9300 .
C84 C85 1.398(10) .
C84 H84 0.9300 .
C85 C86 1.400(10) .
C85 H85 0.9300 .
C86 C88 1.475(10) .
C87 H87A 0.9600 .
C87 H87B 0.9600 .
C87 H87C 0.9600 .
C88 H88A 0.9600 .
C88 H88B 0.9600 .
C88 H88C 0.9600 .

loop_
_geom_torsion_atom_site_label_1
_geom_torsion_atom_site_label_2
_geom_torsion_atom_site_label_3
_geom_torsion_atom_site_label_4
_geom_torsion
_geom_torsion_site_symmetry_1
_geom_torsion_site_symmetry_4
C21 C1 C2 C3 0.1(8) . .
C20 C1 C2 C3 -142.3(5) . .
C21 C1 C2 C1 141.9(5) . 7_565
C20 C1 C2 C1 -0.5(7) . 7_565
C1 C2 C3 C4 0.2(9) . .
C1 C2 C3 C4 -137.8(5) 7_565 .
C1 C2 C3 C4 137.8(5) . 7_565
C1 C2 C3 C4 -0.2(9) 7_565 7_565
C2 C3 C4 C22 0.0(8) . .
C4 C3 C4 C22 -142.6(4) 7_565 .
C2 C3 C4 C5 142.0(5) . .
C4 C3 C4 C5 -0.6(7) 7_565 .
C22 C4 C5 C6 -4.5(7) . .
C3 C4 C5 C6 -146.9(5) . .
C22 C4 C5 C5 142.7(4) . 7_565
C3 C4 C5 C5 0.4(5) . 7_565
C5 C5 C6 C7 12.5(5) 7_565 .
C4 C5 C6 C7 155.7(4) . .
C5 C5 C6 C24 -139.0(3) 7_565 .
C4 C5 C6 C24 4.2(7) . .
C5 C6 C7 C8 -156.0(4) . .
C24 C6 C7 C8 -4.6(7) . .
C5 C6 C7 C7 -12.6(5) . 7_565
C24 C6 C7 C7 138.8(3) . 7_565
C6 C7 C8 C26 5.4(7) . .
C7 C7 C8 C26 -142.1(4) 7_565 .
C6 C7 C8 C9 147.9(5) . .
C7 C7 C8 C9 0.4(4) 7_565 .
C26 C8 C9 C10 0.5(8) . .
C7 C8 C9 C10 -141.8(5) . .
C26 C8 C9 C8 141.7(4) . 7_565
C7 C8 C9 C8 -0.6(7) . 7_565
C8 C9 C10 C11 -136.5(5) 7_565 .
C8 C9 C10 C11 -0.6(8) . .
C8 C9 C10 C11 0.6(8) 7_565 7_565
C8 C9 C10 C11 136.5(5) . 7_565
C9 C10 C11 C27 0.3(8) . .
C11 C10 C11 C27 -141.4(4) 7_565 .
C9 C10 C11 C12 141.8(5) . .
C11 C10 C11 C12 0.1(7) 7_565 .
C27 C11 C12 C13 -0.4(7) . .
C10 C11 C12 C13 -142.2(5) . .
C27 C11 C12 C12 141.8(4) . 7_565
C10 C11 C12 C12 -0.1(4) . 7_565
C11 C12 C13 C29 0.6(7) . .
C12 C12 C13 C29 -136.9(4) 7_565 .
C11 C12 C13 C14 137.4(5) . .
C12 C12 C13 C14 -0.1(5) 7_565 .
C12 C13 C14 C14 0.1(5) . 7_565
C29 C13 C14 C14 141.9(3) . 7_565
C12 C13 C14 C15 -142.6(4) . .
C29 C13 C14 C15 -0.8(5) . .
C14 C14 C15 C16 4.2(5) 7_565 .
C13 C14 C15 C16 147.0(4) . .
C14 C14 C15 C30 -142.7(3) 7_565 .
C13 C14 C15 C30 0.2(5) . .
C30 C15 C16 C17 -14.0(7) . .
C14 C15 C16 C17 -157.0(4) . .
C30 C15 C16 C16 138.9(4) . 7_565
C14 C15 C16 C16 -4.1(5) . 7_565
C15 C16 C17 C32 14.5(7) . .
C16 C16 C17 C32 -138.4(4) 7_565 .
C15 C16 C17 C18 156.6(4) . .
C16 C16 C17 C18 3.7(5) 7_565 .
C16 C17 C18 C18 -3.7(5) . 7_565
C32 C17 C18 C18 142.7(3) . 7_565
C16 C17 C18 C19 -147.1(4) . .
C32 C17 C18 C19 -0.6(5) . .
C18 C18 C19 C20 -1.1(6) 7_565 .
C17 C18 C19 C20 142.1(5) . .
C18 C18 C19 C33 -142.2(3) 7_565 .
C17 C18 C19 C33 1.0(5) . .
C18 C19 C20 C1 -136.3(5) . .
C33 C19 C20 C1 0.0(7) . .
C18 C19 C20 C20 1.1(5) . 7_565
C33 C19 C20 C20 137.4(4) . 7_565
C21 C1 C20 C19 -1.0(7) . .
C2 C1 C20 C19 142.1(5) . .
C21 C1 C20 C20 -142.8(4) . 7_565
C2 C1 C20 C20 0.3(5) . 7_565
C2 C1 C21 C34 -136.4(5) . .
C20 C1 C21 C34 1.7(8) . .
C2 C1 C21 C22 -0.6(8) . .
C20 C1 C21 C22 137.5(5) . .
C5 C4 C22 C23 0.4(7) . .
C3 C4 C22 C23 138.5(5) . .
C5 C4 C22 C21 -138.7(5) . .
C3 C4 C22 C21 -0.6(7) . .
C1 C21 C22 C4 0.9(7) . .
C34 C21 C22 C4 141.8(5) . .
C1 C21 C22 C23 -142.7(5) . .
C34 C21 C22 C23 -1.8(6) . .
C4 C22 C23 C35 -142.2(5) . .
C21 C22 C23 C35 1.2(6) . .
C4 C22 C23 C24 4.0(8) . .
C21 C22 C23 C24 147.4(5) . .
C35 C23 C24 C25 -12.5(7) . .
C22 C23 C24 C25 -155.1(5) . .
C35 C23 C24 C6 138.5(5) . .
C22 C23 C24 C6 -4.1(7) . .
C7 C6 C24 C25 -0.2(7) . .
C5 C6 C24 C25 150.8(5) . .
C7 C6 C24 C23 -150.9(5) . .
C5 C6 C24 C23 0.1(7) . .
C23 C24 C25 C37 13.3(7) . .
C6 C24 C25 C37 -137.5(5) . .
C23 C24 C25 C26 155.1(5) . .
C6 C24 C25 C26 4.3(7) . .
C7 C8 C26 C25 -1.3(7) . .
C9 C8 C26 C25 -139.5(5) . .
C7 C8 C26 C27 138.1(5) . .
C9 C8 C26 C27 -0.1(7) . .
C24 C25 C26 C8 -3.6(7) . .
C37 C25 C26 C8 142.6(5) . .
C24 C25 C26 C27 -147.3(5) . .
C37 C25 C26 C27 -1.1(6) . .
C10 C11 C27 C28 137.6(5) . .
C12 C11 C27 C28 0.1(7) . .
C10 C11 C27 C26 0.0(7) . .
C12 C11 C27 C26 -137.6(5) . .
C8 C26 C27 C11 -0.1(7) . .
C25 C26 C27 C11 143.9(5) . .
C8 C26 C27 C28 -142.6(5) . .
C25 C26 C27 C28 1.4(5) . .
C11 C27 C28 C29 0.0(7) . .
C26 C27 C28 C29 142.4(5) . .
C11 C27 C28 C37 -143.5(5) . .
C26 C27 C28 C37 -1.1(6) . .
C37 C28 C29 C13 139.3(5) . .
C27 C28 C29 C13 0.1(7) . .
C37 C28 C29 C30 0.0(7) . .
C27 C28 C29 C30 -139.2(5) . .
C12 C13 C29 C28 -0.5(7) . .
C14 C13 C29 C28 -141.8(5) . .
C12 C13 C29 C30 142.4(5) . .
C14 C13 C29 C30 1.1(5) . .
C16 C15 C30 C31 0.5(7) . .
C14 C15 C30 C31 147.5(5) . .
C16 C15 C30 C29 -146.5(4) . .
C14 C15 C30 C29 0.5(5) . .
C28 C29 C30 C31 -4.8(8) . .
C13 C29 C30 C31 -148.2(5) . .
C28 C29 C30 C15 142.4(5) . .
C13 C29 C30 C15 -1.0(5) . .
C15 C30 C31 C32 12.5(7) . .
C29 C30 C31 C32 154.9(5) . .
C15 C30 C31 C36 -137.3(5) . .
C29 C30 C31 C36 5.0(7) . .
C30 C31 C32 C17 -11.9(7) . .
C36 C31 C32 C17 138.5(5) . .
C30 C31 C32 C33 -154.9(5) . .
C36 C31 C32 C33 -4.6(8) . .
C16 C17 C32 C31 -1.5(7) . .
C18 C17 C32 C31 -148.0(5) . .
C16 C17 C32 C33 146.5(5) . .
C18 C17 C32 C33 0.0(5) . .
C31 C32 C33 C34 4.7(8) . .
C17 C32 C33 C34 -142.3(5) . .
C31 C32 C33 C19 147.7(5) . .
C17 C32 C33 C19 0.7(6) . .
C20 C19 C33 C34 0.2(7) . .
C18 C19 C33 C34 141.6(5) . .
C20 C19 C33 C32 -142.4(5) . .
C18 C19 C33 C32 -1.1(6) . .
C32 C33 C34 C21 139.3(5) . .
C19 C33 C34 C21 0.5(8) . .
C32 C33 C34 C35 -0.7(8) . .
C19 C33 C34 C35 -139.5(5) . .
C1 C21 C34 C33 -1.5(8) . .
C22 C21 C34 C33 -141.9(5) . .
C1 C21 C34 C35 142.2(5) . .
C22 C21 C34 C35 1.7(6) . .
C24 C23 C35 C36 -0.1(8) . .
C22 C23 C35 C36 146.8(5) . .
C24 C23 C35 C34 -147.0(5) . .
C22 C23 C35 C34 -0.1(6) . .
C33 C34 C35 C36 -3.2(8) . .
C21 C34 C35 C36 -147.3(5) . .
C33 C34 C35 C23 143.1(5) . .
C21 C34 C35 C23 -1.0(6) . .
C23 C35 C36 C37 12.1(8) . .
C34 C35 C36 C37 153.9(5) . .
C23 C35 C36 C31 -138.5(5) . .
C34 C35 C36 C31 3.2(8) . .
C30 C31 C36 C37 -0.5(7) . .
C32 C31 C36 C37 -149.9(5) . .
C30 C31 C36 C35 150.0(5) . .
C32 C31 C36 C35 0.6(7) . .
C35 C36 C37 C25 -11.5(7) . .
C31 C36 C37 C25 139.2(5) . .
C35 C36 C37 C28 -155.0(5) . .
C31 C36 C37 C28 -4.3(7) . .
C24 C25 C37 C36 -1.3(8) . .
C26 C25 C37 C36 -147.4(5) . .
C24 C25 C37 C28 146.5(5) . .
C26 C25 C37 C28 0.4(6) . .
C29 C28 C37 C36 4.6(8) . .
C27 C28 C37 C36 147.9(5) . .
C29 C28 C37 C25 -142.9(5) . .
C27 C28 C37 C25 0.4(6) . .
C38 C38 C39 C44 -90.1(10) 7_565 .
C38 C38 C39 C40 77.2(10) 7_565 .
C44 C39 C40 C41 6.9(6) . .
C38 C39 C40 C41 -160.7(4) . .
C39 C40 C41 C42 -0.8(7) . .
C40 C41 C42 C43 -6.0(6) . .
C40 C41 C42 C45 163.9(4) . .
C41 C42 C43 C44 6.8(6) . .
C45 C42 C43 C44 -162.9(4) . .
C40 C39 C44 C43 -6.0(6) . .
C38 C39 C44 C43 161.4(4) . .
C42 C43 C44 C39 -0.9(7) . .
C41 C42 C45 C50 -143.5(4) . .
C43 C42 C45 C50 25.9(6) . .
C41 C42 C45 C46 25.6(6) . .
C43 C42 C45 C46 -165.0(4) . .
C50 C45 C46 C47 8.3(7) . .
C42 C45 C46 C47 -161.1(5) . .
C45 C46 C47 C48 -0.8(8) . .
C46 C47 C48 C49 -6.7(7) . .
C46 C47 C48 C51 162.1(5) . .
C47 C48 C49 C50 6.4(7) . .
C51 C48 C49 C50 -162.6(4) . .
C48 C49 C50 C45 1.2(7) . .
C46 C45 C50 C49 -8.5(7) . .
C42 C45 C50 C49 161.2(4) . .
C47 C48 C51 C52 -22.7(7) . .
C49 C48 C51 C52 145.7(5) . .
C47 C48 C51 C56 167.4(5) . .
C49 C48 C51 C56 -24.2(7) . .
C56 C51 C52 C53 6.8(7) . .
C48 C51 C52 C53 -163.4(5) . .
C51 C52 C53 C54 -0.1(8) . .
C52 C53 C54 C55 -6.4(7) . .
C52 C53 C54 C57 163.5(5) . .
C53 C54 C55 C56 6.2(8) . .
C57 C54 C55 C56 -163.5(5) . .
C52 C51 C56 C55 -7.0(7) . .
C48 C51 C56 C55 163.0(5) . .
C54 C55 C56 C51 0.5(8) . .
C55 C54 C57 C58 93(3) . .
C53 C54 C57 C58 -77(3) . .
C54 C57 C58 C59 3(5) . .
C57 C58 C59 C60 76(2) . .
C57 C58 C59 C64 -95(2) . .
C64 C59 C60 C61 7.7(8) . .
C58 C59 C60 C61 -163.0(5) . .
C59 C60 C61 C62 -1.5(8) . .
C60 C61 C62 C63 -5.7(7) . .
C60 C61 C62 C65 162.1(5) . .
C61 C62 C63 C64 6.6(7) . .
C65 C62 C63 C64 -161.1(5) . .
C62 C63 C64 C59 -0.5(8) . .
C60 C59 C64 C63 -6.7(8) . .
C58 C59 C64 C63 163.8(5) . .
C63 C62 C65 C66 179.9(5) . .
C61 C62 C65 C66 12.6(7) . .
C63 C62 C65 C67 13.6(7) . .
C61 C62 C65 C67 -153.6(5) . .
C67 C65 C66 C66 8.7(6) . 7_565
C62 C65 C66 C66 -158.2(3) . 7_565
C66 C65 C67 C67 -8.6(6) . 7_565
C62 C65 C67 C67 158.5(3) . 7_565
C77A C76 C77 C78 -3.8(11) . .
C77A C76 C77 C80 175.8(12) . .
C76 C77 C78 C79 -1.6(19) . .
C80 C77 C78 C79 178.8(14) . .
C77 C78 C79 C78A 5.4(18) . .
C78 C79 C78A C77A -4(2) . .
C77 C76 C77A C78A 5.1(12) . .
C77 C76 C77A C80A -173.8(12) . .
C79 C78A C77A C76 -1(2) . .
C79 C78A C77A C80A 178.1(15) . .
C73 C68 C69 C70 0.3(7) . .
C73 C68 C69 C74 -179.8(4) . .
C68 C69 C70 C71 -0.6(7) . .
C74 C69 C70 C71 179.4(5) . .
C69 C70 C71 C72 0.5(8) . .
C70 C71 C72 C73 0.1(7) . .
C69 C68 C73 C72 0.3(7) . .
C69 C68 C73 C75 -179.2(4) . .
C71 C72 C73 C68 -0.5(7) . .
C71 C72 C73 C75 179.0(4) . .
C86 C81 C82 C83 0.9(14) . .
C86 C81 C82 C87 177(2) . .
C81 C82 C83 C84 -3(3) . .
C87 C82 C83 C84 -179.7(16) . .
C82 C83 C84 C85 2(2) . .
C83 C84 C85 C86 1.3(18) . .
C82 C81 C86 C85 2.5(18) . .
C82 C81 C86 C88 179(2) . .
C84 C85 C86 C81 -4(3) . .
C84 C85 C86 C88 -179.9(16) . .
